data_7016422
loop_
_publ_author_name
'Murtaza, Ghulam'
'Badshah, Amin'
'Said, Muhammad'
'Khan, Hizbullah'
'Khan, Ajmal'
'Khan, Samreen'
'Siddiq, Sadia'
'Choudhary, M. Iqbal'
'Boudreau, Jos\'ee'
'Fontaine, Fr\'ed\'eric-Georges'

_publ_section_title
;
 Urease inhibition and anti-leishmanial assay of substituted
 benzoylguanidines and their copper(ii) complexes.
;
_journal_issue 36
_journal_name_full 'Dalton transactions (Cambridge, England : 2003)'
_journal_page_first 9202
_journal_page_last 9211
_journal_paper_doi 10.1039/c1dt10464k
_journal_volume 40
_journal_year 2011
_chemical_formula_sum 'C18 H20 Cl N3 O'
_chemical_formula_weight 329.82
_chemical_name_systematic
;

?

;
_space_group_IT_number 14
_symmetry_cell_setting monoclinic
_symmetry_space_group_name_Hall '-P 2ybc'
_symmetry_space_group_name_H-M 'P 1 21/c 1'
_atom_sites_solution_hydrogens geom
_atom_sites_solution_primary direct
_atom_sites_solution_secondary difmap
_audit_creation_method SHELXL-97
_cell_angle_alpha 90.00
_cell_angle_beta 113.060(2)
_cell_angle_gamma 90.00
_cell_formula_units_Z 4
_cell_length_a 10.0536(15)
_cell_length_b 14.736(2)
_cell_length_c 12.5743(19)
_cell_measurement_reflns_used 3680
_cell_measurement_temperature 200(2)
_cell_measurement_theta_max 24.31
_cell_measurement_theta_min 2.20
_cell_volume 1714.0(4)
_computing_cell_refinement 'APEX 2 (Bruker, 2005b)'
_computing_data_collection 'APEX 2 (Bruker, 2005b)'
_computing_data_reduction 'SAINT (Bruker, 2003)'
_computing_molecular_graphics 'SHELXTL (Bruker, 2001)'
_computing_publication_material 'SHELXTL (Bruker, 2001)'
_computing_structure_refinement 'SHELXL-97 (Sheldrick, 1997)'
_computing_structure_solution 'SHELXS-97 (Sheldrick, 1990)'
_diffrn_ambient_temperature 200(2)
_diffrn_measured_fraction_theta_full 0.985
_diffrn_measured_fraction_theta_max 0.985
_diffrn_measurement_device_type 'Bruker Smart APEX II CCD'
_diffrn_measurement_method \w
_diffrn_radiation_monochromator graphite
_diffrn_radiation_source 'fine-focus sealed tube'
_diffrn_radiation_type MoK\a
_diffrn_radiation_wavelength 0.71073
_diffrn_reflns_av_R_equivalents 0.0561
_diffrn_reflns_av_sigmaI/netI 0.0514
_diffrn_reflns_limit_h_max 13
_diffrn_reflns_limit_h_min -13
_diffrn_reflns_limit_k_max 19
_diffrn_reflns_limit_k_min -19
_diffrn_reflns_limit_l_max 16
_diffrn_reflns_limit_l_min -16
_diffrn_reflns_number 20438
_diffrn_reflns_theta_full 28.22
_diffrn_reflns_theta_max 28.22
_diffrn_reflns_theta_min 2.20
_exptl_absorpt_coefficient_mu 0.231
_exptl_absorpt_correction_T_max 0.9728
_exptl_absorpt_correction_T_min 0.9618
_exptl_absorpt_correction_type integration
_exptl_absorpt_process_details 'XPREP (Bruker, 2005a)'
_exptl_crystal_colour colourless
_exptl_crystal_density_diffrn 1.278
_exptl_crystal_density_method 'not measured'
_exptl_crystal_description Block
_exptl_crystal_F_000 696
_exptl_crystal_size_max 0.17
_exptl_crystal_size_mid 0.13
_exptl_crystal_size_min 0.12
_refine_diff_density_max 0.220
_refine_diff_density_min -0.279
_refine_diff_density_rms 0.044
_refine_ls_extinction_method none
_refine_ls_goodness_of_fit_ref 1.001
_refine_ls_hydrogen_treatment mixed
_refine_ls_matrix_type full
_refine_ls_number_parameters 219
_refine_ls_number_reflns 4170
_refine_ls_number_restraints 0
_refine_ls_restrained_S_all 1.001
_refine_ls_R_factor_all 0.0933
_refine_ls_R_factor_gt 0.0439
_refine_ls_shift/su_max 0.000
_refine_ls_shift/su_mean 0.000
_refine_ls_structure_factor_coef Fsqd
_refine_ls_weighting_details 'calc w=1/[\s^2^(Fo^2^)+(0.0326P)^2^+0.6539P] where P=(Fo^2^+2Fc^2^)/3'
_refine_ls_weighting_scheme calc
_refine_ls_wR_factor_gt 0.0831
_refine_ls_wR_factor_ref 0.1005
_reflns_number_gt 2621
_reflns_number_total 4170
_reflns_threshold_expression >2sigma(I)
_cod_data_source_file c1dt10464k.txt
_cod_data_source_block bad003
_cod_depositor_comments
;
The following automatic conversions were performed:

'_symmetry_cell_setting' value 'Monoclinic' changed to 'monoclinic'
according to /home/saulius/struct/CIF-dictionaries/cif_core.dic
dictionary named 'cif_core.dic' version 2.4.1 from 2010-06-29.

Automatic conversion script
Id: cif_fix_values 1715 2011-07-08 13:25:40Z adriana 
;
_cod_original_sg_symbol_H-M P2(1)/c
_cod_database_code 7016422

loop_
_symmetry_equiv_pos_as_xyz
'x, y, z'
'-x, y+1/2, -z+1/2'
'-x, -y, -z'
'x, -y-1/2, z-1/2'

loop_
_atom_site_label
_atom_site_type_symbol
_atom_site_fract_x
_atom_site_fract_y
_atom_site_fract_z
_atom_site_U_iso_or_equiv
_atom_site_adp_type
_atom_site_occupancy
_atom_site_symmetry_multiplicity
_atom_site_calc_flag
_atom_site_refinement_flags
C1 C 0.31560(19) 0.36486(12) 0.66870(15) 0.0284(4) Uani 1 1 d .
C2 C 0.1742(2) 0.39042(13) 0.60261(17) 0.0358(5) Uani 1 1 d .
H2 H 0.1392 0.3885 0.5207 0.043 Uiso 1 1 calc R
C3 C 0.0840(2) 0.41863(15) 0.6556(2) 0.0449(5) Uani 1 1 d .
H3 H -0.0133 0.4349 0.6101 0.054 Uiso 1 1 calc R
C4 C 0.1354(3) 0.42309(14) 0.7742(2) 0.0449(5) Uani 1 1 d .
H4 H 0.0734 0.4424 0.8106 0.054 Uiso 1 1 calc R
C5 C 0.2761(3) 0.39966(14) 0.84036(18) 0.0448(5) Uani 1 1 d .
H5 H 0.3118 0.4040 0.9222 0.054 Uiso 1 1 calc R
C6 C 0.3651(2) 0.36988(13) 0.78764(16) 0.0362(5) Uani 1 1 d .
H6 H 0.4617 0.3526 0.8336 0.043 Uiso 1 1 calc R
C7 C 0.4132(2) 0.32797(12) 0.61497(16) 0.0296(4) Uani 1 1 d .
O1 O 0.51234(14) 0.27588(9) 0.67380(11) 0.0395(3) Uani 1 1 d .
N1 N 0.37868(16) 0.35448(10) 0.50466(12) 0.0288(3) Uani 1 1 d .
C8 C 0.46379(19) 0.33327(12) 0.44929(15) 0.0284(4) Uani 1 1 d .
N2 N 0.59376(16) 0.29230(11) 0.50263(14) 0.0316(4) Uani 1 1 d .
H52 H 0.606(2) 0.2721(14) 0.5666(18) 0.042(6) Uiso 1 1 d .
C9 C 0.70090(18) 0.27838(12) 0.45814(15) 0.0284(4) Uani 1 1 d .
C10 C 0.77184(19) 0.19559(13) 0.47587(15) 0.0310(4) Uani 1 1 d .
Cl1 Cl 0.72784(6) 0.11094(3) 0.55175(5) 0.04267(15) Uani 1 1 d .
C11 C 0.8783(2) 0.17932(14) 0.43433(18) 0.0398(5) Uani 1 1 d .
H11 H 0.9268 0.1225 0.4480 0.048 Uiso 1 1 calc R
C12 C 0.9136(2) 0.24558(15) 0.37326(19) 0.0447(5) Uani 1 1 d .
H12 H 0.9841 0.2340 0.3420 0.054 Uiso 1 1 calc R
C13 C 0.8469(2) 0.32860(15) 0.35744(18) 0.0407(5) Uani 1 1 d .
H13 H 0.8729 0.3748 0.3165 0.049 Uiso 1 1 calc R
C14 C 0.7424(2) 0.34563(14) 0.40048(17) 0.0347(5) Uani 1 1 d .
H14 H 0.6987 0.4039 0.3905 0.042 Uiso 1 1 calc R
N3 N 0.42119(17) 0.35405(11) 0.33767(13) 0.0307(4) Uani 1 1 d .
H53 H 0.463(2) 0.3284(13) 0.3006(16) 0.029(5) Uiso 1 1 d .
C15 C 0.29277(19) 0.40759(12) 0.26626(16) 0.0309(4) Uani 1 1 d .
C16 C 0.1546(2) 0.35781(15) 0.25264(18) 0.0421(5) Uani 1 1 d .
H16A H 0.1543 0.2977 0.2191 0.063 Uiso 1 1 calc R
H16B H 0.0709 0.3926 0.2016 0.063 Uiso 1 1 calc R
H16C H 0.1496 0.3509 0.3285 0.063 Uiso 1 1 calc R
C17 C 0.2986(2) 0.50077(14) 0.31906(19) 0.0471(6) Uani 1 1 d .
H17A H 0.2919 0.4946 0.3944 0.071 Uiso 1 1 calc R
H17B H 0.2177 0.5376 0.2678 0.071 Uiso 1 1 calc R
H17C H 0.3901 0.5304 0.3291 0.071 Uiso 1 1 calc R
C18 C 0.3018(2) 0.41628(17) 0.14868(18) 0.0502(6) Uani 1 1 d .
H18A H 0.3929 0.4459 0.1577 0.075 Uiso 1 1 calc R
H18B H 0.2205 0.4527 0.0974 0.075 Uiso 1 1 calc R
H18C H 0.2980 0.3558 0.1152 0.075 Uiso 1 1 calc R

loop_
_atom_site_aniso_label
_atom_site_aniso_U_11
_atom_site_aniso_U_22
_atom_site_aniso_U_33
_atom_site_aniso_U_23
_atom_site_aniso_U_13
_atom_site_aniso_U_12
C1 0.0314(10) 0.0275(10) 0.0271(10) 0.0008(8) 0.0123(8) -0.0012(8)
C2 0.0339(11) 0.0424(11) 0.0299(10) -0.0039(9) 0.0111(9) 0.0008(9)
C3 0.0368(12) 0.0483(13) 0.0521(14) -0.0045(11) 0.0202(11) 0.0050(10)
C4 0.0547(14) 0.0395(12) 0.0541(14) -0.0080(10) 0.0358(12) 0.0005(11)
C5 0.0659(15) 0.0420(12) 0.0320(11) -0.0027(9) 0.0253(11) 0.0026(11)
C6 0.0425(12) 0.0338(11) 0.0302(11) 0.0001(8) 0.0120(9) 0.0019(9)
C7 0.0279(10) 0.0318(10) 0.0277(10) -0.0001(8) 0.0095(8) -0.0015(8)
O1 0.0380(8) 0.0498(9) 0.0317(8) 0.0113(6) 0.0149(6) 0.0133(7)
N1 0.0272(8) 0.0346(8) 0.0249(8) 0.0021(7) 0.0106(7) 0.0033(7)
C8 0.0278(10) 0.0273(10) 0.0286(10) 0.0008(8) 0.0095(8) -0.0009(8)
N2 0.0288(9) 0.0398(10) 0.0270(9) 0.0066(8) 0.0119(7) 0.0065(7)
C9 0.0236(9) 0.0360(11) 0.0228(9) -0.0028(8) 0.0059(8) -0.0022(8)
C10 0.0291(10) 0.0343(11) 0.0269(10) -0.0018(8) 0.0081(8) -0.0023(8)
Cl1 0.0479(3) 0.0369(3) 0.0431(3) 0.0080(2) 0.0177(2) 0.0039(2)
C11 0.0348(11) 0.0393(12) 0.0454(12) -0.0062(10) 0.0157(10) 0.0044(9)
C12 0.0357(12) 0.0554(14) 0.0502(14) -0.0060(11) 0.0247(11) -0.0033(10)
C13 0.0321(11) 0.0489(13) 0.0418(12) 0.0020(10) 0.0153(10) -0.0089(10)
C14 0.0274(10) 0.0364(11) 0.0363(11) 0.0019(9) 0.0081(9) -0.0029(8)
N3 0.0278(9) 0.0403(9) 0.0249(8) 0.0029(7) 0.0114(7) 0.0056(7)
C15 0.0287(10) 0.0346(11) 0.0275(10) 0.0061(8) 0.0090(8) 0.0028(8)
C16 0.0295(11) 0.0526(13) 0.0369(12) 0.0024(10) 0.0052(9) -0.0008(10)
C17 0.0523(14) 0.0355(12) 0.0475(13) 0.0040(10) 0.0133(11) 0.0027(10)
C18 0.0531(14) 0.0651(15) 0.0336(12) 0.0165(11) 0.0182(11) 0.0136(12)

loop_
_atom_type_symbol
_atom_type_description
_atom_type_scat_dispersion_real
_atom_type_scat_dispersion_imag
_atom_type_scat_source
C C 0.0033 0.0016 'International Tables Vol C Tables 4.2.6.8 and 6.1.1.4'
H H 0.0000 0.0000 'International Tables Vol C Tables 4.2.6.8 and 6.1.1.4'
N N 0.0061 0.0033 'International Tables Vol C Tables 4.2.6.8 and 6.1.1.4'
O O 0.0106 0.0060 'International Tables Vol C Tables 4.2.6.8 and 6.1.1.4'
Cl Cl 0.1484 0.1585 'International Tables Vol C Tables 4.2.6.8 and 6.1.1.4'

loop_
_geom_angle_atom_site_label_1
_geom_angle_atom_site_label_2
_geom_angle_atom_site_label_3
_geom_angle
C6 C1 C2 118.94(17)
C6 C1 C7 119.14(17)
C2 C1 C7 121.85(16)
C3 C2 C1 120.28(18)
C3 C2 H2 119.9
C1 C2 H2 119.9
C4 C3 C2 119.9(2)
C4 C3 H3 120.1
C2 C3 H3 120.1
C5 C4 C3 120.28(19)
C5 C4 H4 119.9
C3 C4 H4 119.9
C4 C5 C6 119.83(19)
C4 C5 H5 120.1
C6 C5 H5 120.1
C5 C6 C1 120.77(19)
C5 C6 H6 119.6
C1 C6 H6 119.6
O1 C7 N1 127.75(17)
O1 C7 C1 118.04(16)
N1 C7 C1 114.18(16)
C8 N1 C7 120.63(16)
N3 C8 N1 119.23(16)
N3 C8 N2 118.27(16)
N1 C8 N2 122.50(16)
C8 N2 C9 127.38(16)
C8 N2 H52 113.0(15)
C9 N2 H52 119.5(15)
C14 C9 C10 118.17(17)
C14 C9 N2 122.50(17)
C10 C9 N2 119.29(16)
C11 C10 C9 121.14(18)
C11 C10 Cl1 119.09(15)
C9 C10 Cl1 119.77(14)
C12 C11 C10 119.75(19)
C12 C11 H11 120.1
C10 C11 H11 120.1
C13 C12 C11 119.78(19)
C13 C12 H12 120.1
C11 C12 H12 120.1
C12 C13 C14 120.62(19)
C12 C13 H13 119.7
C14 C13 H13 119.7
C13 C14 C9 120.45(19)
C13 C14 H14 119.8
C9 C14 H14 119.8
C8 N3 C15 127.30(16)
C8 N3 H53 117.4(13)
C15 N3 H53 114.6(13)
N3 C15 C17 110.02(16)
N3 C15 C16 110.65(15)
C17 C15 C16 111.31(17)
N3 C15 C18 105.33(15)
C17 C15 C18 110.02(17)
C16 C15 C18 109.33(17)
C15 C16 H16A 109.5
C15 C16 H16B 109.5
H16A C16 H16B 109.5
C15 C16 H16C 109.5
H16A C16 H16C 109.5
H16B C16 H16C 109.5
C15 C17 H17A 109.5
C15 C17 H17B 109.5
H17A C17 H17B 109.5
C15 C17 H17C 109.5
H17A C17 H17C 109.5
H17B C17 H17C 109.5
C15 C18 H18A 109.5
C15 C18 H18B 109.5
H18A C18 H18B 109.5
C15 C18 H18C 109.5
H18A C18 H18C 109.5
H18B C18 H18C 109.5

loop_
_geom_bond_atom_site_label_1
_geom_bond_atom_site_label_2
_geom_bond_distance
C1 C6 1.381(3)
C1 C2 1.389(3)
C1 C7 1.494(2)
C2 C3 1.383(3)
C2 H2 0.9500
C3 C4 1.376(3)
C3 H3 0.9500
C4 C5 1.375(3)
C4 H4 0.9500
C5 C6 1.378(3)
C5 H5 0.9500
C6 H6 0.9500
C7 O1 1.246(2)
C7 N1 1.349(2)
N1 C8 1.335(2)
C8 N3 1.333(2)
C8 N2 1.355(2)
N2 C9 1.410(2)
N2 H52 0.82(2)
C9 C14 1.385(3)
C9 C10 1.386(3)
C10 C11 1.383(3)
C10 Cl1 1.7299(19)
C11 C12 1.372(3)
C11 H11 0.9500
C12 C13 1.372(3)
C12 H12 0.9500
C13 C14 1.380(3)
C13 H13 0.9500
C14 H14 0.9500
N3 C15 1.479(2)
N3 H53 0.833(18)
C15 C17 1.516(3)
C15 C16 1.520(3)
C15 C18 1.522(3)
C16 H16A 0.9800
C16 H16B 0.9800
C16 H16C 0.9800
C17 H17A 0.9800
C17 H17B 0.9800
C17 H17C 0.9800
C18 H18A 0.9800
C18 H18B 0.9800
C18 H18C 0.9800

loop_
_geom_hbond_atom_site_label_D
_geom_hbond_atom_site_label_H
_geom_hbond_atom_site_label_A
_geom_hbond_distance_DH
_geom_hbond_distance_HA
_geom_hbond_distance_DA
_geom_hbond_angle_DHA
_geom_hbond_site_symmetry_A
N2 H52 O1 0.82(2) 1.92(2) 2.596(2) 139(2) .
N3 H53 O1 0.833(18) 2.401(19) 3.199(2) 160.6(17) 4_565

loop_
_geom_torsion_atom_site_label_1
_geom_torsion_atom_site_label_2
_geom_torsion_atom_site_label_3
_geom_torsion_atom_site_label_4
_geom_torsion
C6 C1 C2 C3 -1.3(3)
C7 C1 C2 C3 175.71(18)
C1 C2 C3 C4 1.3(3)
C2 C3 C4 C5 0.0(3)
C3 C4 C5 C6 -1.3(3)
C4 C5 C6 C1 1.2(3)
C2 C1 C6 C5 0.0(3)
C7 C1 C6 C5 -177.05(18)
C6 C1 C7 O1 24.0(3)
C2 C1 C7 O1 -152.99(18)
C6 C1 C7 N1 -157.66(17)
C2 C1 C7 N1 25.3(3)
O1 C7 N1 C8 -7.8(3)
C1 C7 N1 C8 174.07(16)
C7 N1 C8 N3 174.66(17)
C7 N1 C8 N2 -6.3(3)
N3 C8 N2 C9 8.8(3)
N1 C8 N2 C9 -170.27(17)
C8 N2 C9 C14 45.0(3)
C8 N2 C9 C10 -137.44(19)
C14 C9 C10 C11 -1.9(3)
N2 C9 C10 C11 -179.57(17)
C14 C9 C10 Cl1 177.81(14)
N2 C9 C10 Cl1 0.1(2)
C9 C10 C11 C12 -0.8(3)
Cl1 C10 C11 C12 179.52(16)
C10 C11 C12 C13 2.4(3)
C11 C12 C13 C14 -1.3(3)
C12 C13 C14 C9 -1.5(3)
C10 C9 C14 C13 3.0(3)
N2 C9 C14 C13 -179.39(17)
N1 C8 N3 C15 6.5(3)
N2 C8 N3 C15 -172.52(17)
C8 N3 C15 C17 57.5(2)
C8 N3 C15 C16 -65.9(2)
C8 N3 C15 C18 176.01(19)
